data_4518992
loop_
_publ_author_name
'Kolluru, Srinivas'
'Singh, Manvendra'
'Gaskins, Bryce'
'Boskovic, Zarko'

_publ_section_title
;
 Nickel-Catalyzed Annulations of ortho-Haloarylimines
;
_journal_issue 16
_journal_name_full 'ACS Catalysis'
_journal_page_first 10351
_journal_page_last 10361
_journal_paper_doi 10.1021/acscatal.1c03092
_journal_volume 11
_journal_year 2021
_chemical_formula_sum 'C20 H20 Br2 N2 Ni'
_chemical_formula_weight 506.91
_space_group_crystal_system triclinic
_space_group_IT_number 2
_space_group_name_Hall '-P 1'
_space_group_name_H-M_alt 'P -1'
_atom_sites_solution_hydrogens geom
_audit_creation_method SHELXL-2017/1
_audit_update_record
;
2020-09-19 deposited with the CCDC.	2021-05-31 downloaded from the CCDC.
;
_cell_angle_alpha 85.356(2)
_cell_angle_beta 80.160(2)
_cell_angle_gamma 68.340(2)
_cell_formula_units_Z 2
_cell_length_a 9.0787(2)
_cell_length_b 9.6059(2)
_cell_length_c 11.9391(3)
_cell_measurement_reflns_used 2382
_cell_measurement_temperature 200(2)
_cell_measurement_theta_max 69.37
_cell_measurement_theta_min 5.80
_cell_volume 953.26(4)
_computing_cell_refinement 'Bruker SAINT'
_computing_data_collection 'Bruker APEX2'
_computing_data_reduction 'Bruker SAINT'
_computing_molecular_graphics 'Bruker SHELXTL'
_computing_publication_material 'Bruker SHELXTL'
_computing_structure_refinement 'SHELXL-2017/1 (Sheldrick, 2017)'
_computing_structure_solution 'SHELXT 2014/5 (Sheldrick, 2014)'
_diffrn_ambient_temperature 200(2)
_diffrn_measured_fraction_theta_full 0.962
_diffrn_measured_fraction_theta_max 0.923
_diffrn_measurement_device_type 'Bruker APEX-II CCD'
_diffrn_measurement_method '\f and \w scans'
_diffrn_radiation_type CuK\a
_diffrn_radiation_wavelength 1.54178
_diffrn_reflns_av_R_equivalents 0.0581
_diffrn_reflns_av_unetI/netI 0.0434
_diffrn_reflns_Laue_measured_fraction_full 0.962
_diffrn_reflns_Laue_measured_fraction_max 0.923
_diffrn_reflns_limit_h_max 10
_diffrn_reflns_limit_h_min -10
_diffrn_reflns_limit_k_max 10
_diffrn_reflns_limit_k_min -11
_diffrn_reflns_limit_l_max 13
_diffrn_reflns_limit_l_min -14
_diffrn_reflns_number 14090
_diffrn_reflns_point_group_measured_fraction_full 0.962
_diffrn_reflns_point_group_measured_fraction_max 0.923
_diffrn_reflns_theta_full 66.000
_diffrn_reflns_theta_max 70.306
_diffrn_reflns_theta_min 3.758
_exptl_absorpt_coefficient_mu 6.403
_exptl_absorpt_correction_T_max 0.7533
_exptl_absorpt_correction_T_min 0.6006
_exptl_absorpt_correction_type multi-scan
_exptl_crystal_colour yellow
_exptl_crystal_density_diffrn 1.766
_exptl_crystal_description Plate
_exptl_crystal_F_000 504
_exptl_crystal_size_max 0.030
_exptl_crystal_size_mid 0.030
_exptl_crystal_size_min 0.015
_refine_diff_density_max 0.549
_refine_diff_density_min -0.526
_refine_diff_density_rms 0.085
_refine_ls_extinction_method none
_refine_ls_goodness_of_fit_ref 1.043
_refine_ls_hydrogen_treatment constr
_refine_ls_matrix_type full
_refine_ls_number_parameters 226
_refine_ls_number_reflns 3360
_refine_ls_number_restraints 0
_refine_ls_restrained_S_all 1.043
_refine_ls_R_factor_all 0.0501
_refine_ls_R_factor_gt 0.0368
_refine_ls_shift/su_max 0.001
_refine_ls_shift/su_mean 0.000
_refine_ls_structure_factor_coef Fsqd
_refine_ls_weighting_details 'w=1/[\s^2^(Fo^2^)+(0.0385P)^2^+0.7741P] where P=(Fo^2^+2Fc^2^)/3'
_refine_ls_weighting_scheme calc
_refine_ls_wR_factor_gt 0.0844
_refine_ls_wR_factor_ref 0.0891
_reflns_Friedel_coverage 0.000
_reflns_number_gt 2700
_reflns_number_total 3360
_reflns_threshold_expression 'I > 2\s(I)'
_cod_data_source_file cs1c03092_si_004.cif
_cod_data_source_block q73k_a
_cod_database_code 4518992
_shelx_shelxl_version_number 2017/1
_shelx_space_group_comment
; 
The symmetry employed for this shelxl refinement is uniquely defined 
by the following loop, which should always be used as a source of 
symmetry information in preference to the above space-group names. 
They are only intended as comments. 
;
_shelx_estimated_absorpt_t_min 0.831
_shelx_estimated_absorpt_t_max 0.910

loop_
_space_group_symop_operation_xyz
'x, y, z'
'-x, -y, -z'

loop_
_atom_site_label
_atom_site_type_symbol
_atom_site_fract_x
_atom_site_fract_y
_atom_site_fract_z
_atom_site_U_iso_or_equiv
_atom_site_adp_type
_atom_site_occupancy
_atom_site_site_symmetry_order
_atom_site_calc_flag
_atom_site_refinement_flags_posn
_atom_site_refinement_flags_adp
_atom_site_refinement_flags_occupancy
_atom_site_disorder_assembly
_atom_site_disorder_group
Br1 Br 0.94137(5) -0.09427(5) 0.29632(4) 0.03344(13) Uani 1 1 d . . . . .
Br2 Br 0.67439(7) 0.60499(6) 0.01907(5) 0.05028(16) Uani 1 1 d . . . . .
Ni1 Ni 0.70891(8) 0.13140(7) 0.32288(5) 0.02418(16) Uani 1 1 d . . . . .
N1 N 0.7311(4) 0.1673(4) 0.1645(3) 0.0263(7) Uani 1 1 d . . . . .
N2 N 0.6630(4) 0.0971(4) 0.4817(3) 0.0271(7) Uani 1 1 d . . . . .
C1 C 0.6731(5) 0.0795(5) 0.0974(4) 0.0332(9) Uani 1 1 d . . . . .
H1A H 0.554761 0.121483 0.104065 0.040 Uiso 1 1 calc R U . . .
H1AB H 0.707276 -0.026710 0.123305 0.040 Uiso 1 1 calc R U . . .
C2 C 0.7514(7) 0.0941(6) -0.0248(4) 0.0461(12) Uani 1 1 d . . . . .
H2A H 0.851281 0.006798 -0.044843 0.055 Uiso 1 1 calc R U . . .
H2AB H 0.677429 0.103018 -0.079339 0.055 Uiso 1 1 calc R U . . .
C3 C 0.7868(6) 0.2370(6) -0.0244(4) 0.0410(11) Uani 1 1 d . . . . .
H3A H 0.891402 0.226843 -0.070991 0.049 Uiso 1 1 calc R U . . .
H3AB H 0.701629 0.323974 -0.053065 0.049 Uiso 1 1 calc R U . . .
C4 C 0.7899(5) 0.2520(5) 0.0993(3) 0.0287(9) Uani 1 1 d . . . . .
C5 C 0.8589(5) 0.3490(4) 0.1459(3) 0.0262(8) Uani 1 1 d . . . . .
C6 C 0.8243(5) 0.5001(5) 0.1187(4) 0.0319(9) Uani 1 1 d . . . . .
C7 C 0.8892(5) 0.5849(5) 0.1677(4) 0.0377(10) Uani 1 1 d . . . . .
H7 H 0.860452 0.688800 0.149847 0.045 Uiso 1 1 calc R U . . .
C8 C 0.9956(5) 0.5185(5) 0.2424(4) 0.0404(11) Uani 1 1 d . . . . .
H8 H 1.042285 0.576202 0.274966 0.048 Uiso 1 1 calc R U . . .
C9 C 1.0351(5) 0.3681(5) 0.2706(4) 0.0390(10) Uani 1 1 d . . . . .
H9 H 1.108879 0.322458 0.322311 0.047 Uiso 1 1 calc R U . . .
C10 C 0.9669(5) 0.2843(5) 0.2232(4) 0.0313(9) Uani 1 1 d . . . . .
H10 H 0.993724 0.181102 0.243309 0.038 Uiso 1 1 calc R U . . .
C11 C 0.7411(5) -0.0271(5) 0.5572(4) 0.0337(9) Uani 1 1 d . . . . .
H11A H 0.854370 -0.038834 0.556153 0.040 Uiso 1 1 calc R U . . .
H11B H 0.737510 -0.122446 0.534326 0.040 Uiso 1 1 calc R U . . .
C12 C 0.6427(6) 0.0185(6) 0.6760(4) 0.0493(13) Uani 1 1 d . . . . .
H12A H 0.606675 -0.062625 0.711264 0.059 Uiso 1 1 calc R U . . .
H12B H 0.708330 0.038982 0.726255 0.059 Uiso 1 1 calc R U . . .
C13 C 0.5000(5) 0.1584(5) 0.6587(4) 0.0345(10) Uani 1 1 d . . . . .
H13A H 0.398827 0.138513 0.674664 0.041 Uiso 1 1 calc R U . . .
H13B H 0.491683 0.240309 0.707562 0.041 Uiso 1 1 calc R U . . .
C14 C 0.5381(5) 0.1952(5) 0.5354(3) 0.0281(9) Uani 1 1 d . . . . .
C15 C 0.4552(5) 0.3232(5) 0.4669(3) 0.0291(9) Uani 1 1 d . . . . .
C16 C 0.5259(5) 0.3121(4) 0.3516(3) 0.0266(8) Uani 1 1 d . . . . .
C17 C 0.4585(5) 0.4327(5) 0.2802(3) 0.0305(9) Uani 1 1 d . . . . .
H17 H 0.501445 0.429815 0.201714 0.037 Uiso 1 1 calc R U . . .
C18 C 0.3288(5) 0.5575(5) 0.3230(4) 0.0347(10) Uani 1 1 d . . . . .
H18 H 0.285778 0.639275 0.273005 0.042 Uiso 1 1 calc R U . . .
C19 C 0.2615(5) 0.5657(5) 0.4351(4) 0.0374(10) Uani 1 1 d . . . . .
H19 H 0.172550 0.651801 0.462286 0.045 Uiso 1 1 calc R U . . .
C20 C 0.3247(5) 0.4466(5) 0.5089(4) 0.0369(10) Uani 1 1 d . . . . .
H20 H 0.278953 0.449910 0.586877 0.044 Uiso 1 1 calc R U . . .

loop_
_atom_site_aniso_label
_atom_site_aniso_U_11
_atom_site_aniso_U_22
_atom_site_aniso_U_33
_atom_site_aniso_U_23
_atom_site_aniso_U_13
_atom_site_aniso_U_12
Br1 0.0341(2) 0.0235(2) 0.0346(2) -0.00204(16) -0.00079(18) -0.00252(16)
Br2 0.0488(3) 0.0413(3) 0.0551(3) 0.0161(2) -0.0195(2) -0.0082(2)
Ni1 0.0253(4) 0.0236(3) 0.0214(3) -0.0009(2) -0.0017(3) -0.0070(3)
N1 0.0280(18) 0.0277(18) 0.0209(16) -0.0013(13) -0.0031(13) -0.0073(13)
N2 0.0270(18) 0.0287(18) 0.0245(17) 0.0024(13) -0.0040(14) -0.0094(14)
C1 0.040(2) 0.035(2) 0.030(2) -0.0013(18) -0.0082(19) -0.0185(19)
C2 0.055(3) 0.055(3) 0.031(2) -0.012(2) -0.003(2) -0.022(2)
C3 0.048(3) 0.051(3) 0.024(2) -0.0032(19) 0.0011(19) -0.021(2)
C4 0.026(2) 0.029(2) 0.025(2) -0.0005(16) -0.0025(16) -0.0041(16)
C5 0.023(2) 0.026(2) 0.0242(19) -0.0016(15) 0.0048(15) -0.0053(15)
C6 0.027(2) 0.031(2) 0.034(2) 0.0058(17) -0.0014(17) -0.0094(17)
C7 0.032(2) 0.023(2) 0.052(3) 0.0023(19) 0.005(2) -0.0085(17)
C8 0.034(3) 0.034(2) 0.056(3) -0.007(2) -0.002(2) -0.0156(19)
C9 0.032(2) 0.041(3) 0.044(3) 0.000(2) -0.013(2) -0.0104(19)
C10 0.030(2) 0.023(2) 0.037(2) 0.0032(17) -0.0022(18) -0.0069(16)
C11 0.036(2) 0.031(2) 0.030(2) 0.0075(17) -0.0064(18) -0.0080(17)
C12 0.058(3) 0.052(3) 0.026(2) 0.007(2) -0.004(2) -0.008(2)
C13 0.038(2) 0.037(2) 0.028(2) -0.0004(17) -0.0022(18) -0.0148(19)
C14 0.028(2) 0.032(2) 0.026(2) -0.0024(16) -0.0017(17) -0.0139(17)
C15 0.026(2) 0.032(2) 0.029(2) -0.0001(16) -0.0031(17) -0.0104(17)
C16 0.0196(19) 0.029(2) 0.028(2) -0.0026(16) -0.0011(16) -0.0056(15)
C17 0.025(2) 0.040(2) 0.025(2) 0.0019(17) -0.0051(17) -0.0100(17)
C18 0.027(2) 0.032(2) 0.042(3) 0.0051(19) -0.0079(19) -0.0072(17)
C19 0.028(2) 0.032(2) 0.044(3) -0.0025(19) -0.0065(19) -0.0018(17)
C20 0.032(2) 0.040(3) 0.032(2) -0.0050(19) -0.0002(18) -0.0069(19)

loop_
_atom_type_symbol
_atom_type_description
_atom_type_scat_dispersion_real
_atom_type_scat_dispersion_imag
_atom_type_scat_source
C C 0.0181 0.0091 'International Tables Vol C Tables 4.2.6.8 and 6.1.1.4'
H H 0.0000 0.0000 'International Tables Vol C Tables 4.2.6.8 and 6.1.1.4'
Br Br -0.6763 1.2805 'International Tables Vol C Tables 4.2.6.8 and 6.1.1.4'
N N 0.0311 0.0180 'International Tables Vol C Tables 4.2.6.8 and 6.1.1.4'
Ni Ni -3.0029 0.5091 'International Tables Vol C Tables 4.2.6.8 and 6.1.1.4'

loop_
_geom_angle_atom_site_label_1
_geom_angle_atom_site_label_2
_geom_angle_atom_site_label_3
_geom_angle
_geom_angle_site_symmetry_1
_geom_angle_site_symmetry_3
_geom_angle_publ_flag
N1 Ni1 N2 173.70(15) . . ?
N1 Ni1 C16 92.76(16) . . ?
N2 Ni1 C16 83.69(16) . . ?
N1 Ni1 Br1 89.81(10) . . ?
N2 Ni1 Br1 93.87(10) . . ?
C16 Ni1 Br1 177.09(12) . . ?
C4 N1 C1 110.7(3) . . ?
C4 N1 Ni1 133.1(3) . . ?
C1 N1 Ni1 116.2(3) . . ?
C14 N2 C11 111.6(3) . . ?
C14 N2 Ni1 116.4(3) . . ?
C11 N2 Ni1 131.9(3) . . ?
N1 C1 C2 104.0(3) . . ?
N1 C1 H1A 110.9 . . ?
C2 C1 H1A 110.9 . . ?
N1 C1 H1AB 110.9 . . ?
C2 C1 H1AB 110.9 . . ?
H1A C1 H1AB 109.0 . . ?
C3 C2 C1 103.7(4) . . ?
C3 C2 H2A 111.0 . . ?
C1 C2 H2A 111.0 . . ?
C3 C2 H2AB 111.0 . . ?
C1 C2 H2AB 111.0 . . ?
H2A C2 H2AB 109.0 . . ?
C4 C3 C2 102.4(4) . . ?
C4 C3 H3A 111.3 . . ?
C2 C3 H3A 111.3 . . ?
C4 C3 H3AB 111.3 . . ?
C2 C3 H3AB 111.3 . . ?
H3A C3 H3AB 109.2 . . ?
N1 C4 C5 121.0(4) . . ?
N1 C4 C3 113.4(4) . . ?
C5 C4 C3 125.6(4) . . ?
C6 C5 C10 117.2(4) . . ?
C6 C5 C4 124.8(4) . . ?
C10 C5 C4 118.0(4) . . ?
C7 C6 C5 121.8(4) . . ?
C7 C6 Br2 116.1(3) . . ?
C5 C6 Br2 122.0(3) . . ?
C8 C7 C6 119.7(4) . . ?
C8 C7 H7 120.1 . . ?
C6 C7 H7 120.1 . . ?
C7 C8 C9 120.3(4) . . ?
C7 C8 H8 119.8 . . ?
C9 C8 H8 119.8 . . ?
C8 C9 C10 119.7(4) . . ?
C8 C9 H9 120.1 . . ?
C10 C9 H9 120.1 . . ?
C9 C10 C5 121.1(4) . . ?
C9 C10 H10 119.4 . . ?
C5 C10 H10 119.4 . . ?
N2 C11 C12 104.3(3) . . ?
N2 C11 H11A 110.9 . . ?
C12 C11 H11A 110.9 . . ?
N2 C11 H11B 110.9 . . ?
C12 C11 H11B 110.9 . . ?
H11A C11 H11B 108.9 . . ?
C13 C12 C11 106.6(3) . . ?
C13 C12 H12A 110.4 . . ?
C11 C12 H12A 110.4 . . ?
C13 C12 H12B 110.4 . . ?
C11 C12 H12B 110.4 . . ?
H12A C12 H12B 108.6 . . ?
C14 C13 C12 102.3(4) . . ?
C14 C13 H13A 111.3 . . ?
C12 C13 H13A 111.3 . . ?
C14 C13 H13B 111.3 . . ?
C12 C13 H13B 111.3 . . ?
H13A C13 H13B 109.2 . . ?
N2 C14 C15 115.0(4) . . ?
N2 C14 C13 114.7(4) . . ?
C15 C14 C13 130.3(4) . . ?
C20 C15 C16 122.6(4) . . ?
C20 C15 C14 124.6(4) . . ?
C16 C15 C14 112.7(4) . . ?
C17 C16 C15 116.7(4) . . ?
C17 C16 Ni1 131.1(3) . . ?
C15 C16 Ni1 112.1(3) . . ?
C18 C17 C16 120.5(4) . . ?
C18 C17 H17 119.7 . . ?
C16 C17 H17 119.7 . . ?
C19 C18 C17 121.8(4) . . ?
C19 C18 H18 119.1 . . ?
C17 C18 H18 119.1 . . ?
C18 C19 C20 119.4(4) . . ?
C18 C19 H19 120.3 . . ?
C20 C19 H19 120.3 . . ?
C15 C20 C19 118.9(4) . . ?
C15 C20 H20 120.5 . . ?
C19 C20 H20 120.5 . . ?

loop_
_geom_bond_atom_site_label_1
_geom_bond_atom_site_label_2
_geom_bond_distance
_geom_bond_site_symmetry_2
_geom_bond_publ_flag
Br1 Ni1 2.3998(7) . ?
Br2 C6 1.905(4) . ?
Ni1 N1 1.884(3) . ?
Ni1 N2 1.899(3) . ?
Ni1 C16 1.914(4) . ?
N1 C4 1.276(5) . ?
N1 C1 1.488(5) . ?
N2 C14 1.283(5) . ?
N2 C11 1.470(5) . ?
C1 C2 1.530(6) . ?
C1 H1A 0.9900 . ?
C1 H1AB 0.9900 . ?
C2 C3 1.521(7) . ?
C2 H2A 0.9900 . ?
C2 H2AB 0.9900 . ?
C3 C4 1.502(6) . ?
C3 H3A 0.9900 . ?
C3 H3AB 0.9900 . ?
C4 C5 1.484(6) . ?
C5 C6 1.391(6) . ?
C5 C10 1.402(6) . ?
C6 C7 1.380(6) . ?
C7 C8 1.372(7) . ?
C7 H7 0.9500 . ?
C8 C9 1.381(7) . ?
C8 H8 0.9500 . ?
C9 C10 1.384(6) . ?
C9 H9 0.9500 . ?
C10 H10 0.9500 . ?
C11 C12 1.543(6) . ?
C11 H11A 0.9900 . ?
C11 H11B 0.9900 . ?
C12 C13 1.513(6) . ?
C12 H12A 0.9900 . ?
C12 H12B 0.9900 . ?
C13 C14 1.499(6) . ?
C13 H13A 0.9900 . ?
C13 H13B 0.9900 . ?
C14 C15 1.453(6) . ?
C15 C20 1.385(6) . ?
C15 C16 1.411(6) . ?
C16 C17 1.392(5) . ?
C17 C18 1.392(6) . ?
C17 H17 0.9500 . ?
C18 C19 1.368(6) . ?
C18 H18 0.9500 . ?
C19 C20 1.393(6) . ?
C19 H19 0.9500 . ?
C20 H20 0.9500 . ?
